data_4003213
loop_
_publ_author_name
'Yang, Guangsai'
'Peng, Guang'
'Ye, Ning'
'wang, Jiyang'
'Luo, Min'
'Yan, Tao'
'Zhou, Yuqiao'

_publ_section_title
;
 Structural Modulation of Anionic Group Architectures by Cations to
 Optimize SHG Effects: A Facile Route to New NLO Materials in the ATCO3F
 (A = K, Rb; T = Zn, Cd) Series
;
_journal_issue 21
_journal_name_full 'Chemistry of Materials'
_journal_page_first 7520
_journal_paper_doi 10.1021/acs.chemmater.5b03890
_journal_volume 27
_journal_year 2015
_chemical_formula_sum 'C Cd F K O3'
_chemical_formula_weight 230.52
_space_group_IT_number 188
_space_group_name_Hall 'P -6c 2'
_space_group_name_H-M_alt 'P -6 c 2'
_symmetry_cell_setting hexagonal
_symmetry_space_group_name_H-M 'P -6 c 2'
_atom_sites_solution_primary direct
_atom_sites_solution_secondary difmap
_audit_creation_method SHELXL-97
_cell_angle_alpha 90.00
_cell_angle_beta 90.00
_cell_angle_gamma 120.00
_cell_formula_units_Z 2
_cell_length_a 5.1349(13)
_cell_length_b 5.1349(13)
_cell_length_c 8.846(4)
_cell_measurement_reflns_used 458
_cell_measurement_temperature 293(2)
_cell_measurement_theta_max 27.4701
_cell_measurement_theta_min 2.3025
_cell_volume 202.00(12)
_computing_cell_refinement 'CrystalClear (Rigaku Inc., 2008)'
_computing_data_collection 'CrystalClear (Rigaku Inc., 2008)'
_computing_data_reduction 'CrystalClear (Rigaku Inc., 2008)'
_computing_molecular_graphics 'SHELXL-97 (Sheldrick, 1997)'
_computing_publication_material 'SHELXL-97 (Sheldrick, 1997)'
_computing_structure_refinement 'SHELXL-97 (Sheldrick, 1997)'
_computing_structure_solution 'SHELXS-97 (Sheldrick, 1990)'
_diffrn_ambient_temperature 293(2)
_diffrn_detector_area_resol_mean 14.6306
_diffrn_measured_fraction_theta_full 0.980
_diffrn_measured_fraction_theta_max 0.980
_diffrn_measurement_device
; 
Mercury70 (2x2 bin mode) 
;
_diffrn_measurement_method CCD_Profile_fitting
_diffrn_radiation_detector CCD
_diffrn_radiation_monochromator graphite
_diffrn_radiation_source 'fine-focus sealed tube'
_diffrn_radiation_type MoK\a
_diffrn_radiation_wavelength 0.71073
_diffrn_reflns_av_R_equivalents 0.0168
_diffrn_reflns_av_sigmaI/netI 0.0114
_diffrn_reflns_limit_h_max 6
_diffrn_reflns_limit_h_min -6
_diffrn_reflns_limit_k_max 6
_diffrn_reflns_limit_k_min -6
_diffrn_reflns_limit_l_max 11
_diffrn_reflns_limit_l_min -10
_diffrn_reflns_number 1264
_diffrn_reflns_theta_full 27.47
_diffrn_reflns_theta_max 27.47
_diffrn_reflns_theta_min 4.58
_diffrn_standards_decay_% 0
_diffrn_standards_interval_count none
_diffrn_standards_interval_time none
_exptl_absorpt_coefficient_mu 6.327
_exptl_absorpt_correction_T_max 1.0000
_exptl_absorpt_correction_T_min 0.8418
_exptl_absorpt_correction_type multi-scan
_exptl_crystal_colour White
_exptl_crystal_density_diffrn 3.790
_exptl_crystal_density_method 'not measured'
_exptl_crystal_description Prism
_exptl_crystal_F_000 212
_exptl_crystal_size_max 0.2000
_exptl_crystal_size_mid 0.0500
_exptl_crystal_size_min 0.0200
_refine_diff_density_max 0.405
_refine_diff_density_min -0.360
_refine_diff_density_rms 0.082
_refine_ls_abs_structure_details 'Flack H D (1983), Acta Cryst. A39, 876-881'
_refine_ls_abs_structure_Flack 0.01(9)
_refine_ls_extinction_method none
_refine_ls_goodness_of_fit_ref 1.227
_refine_ls_matrix_type full
_refine_ls_number_parameters 15
_refine_ls_number_reflns 168
_refine_ls_number_restraints 0
_refine_ls_restrained_S_all 1.227
_refine_ls_R_factor_all 0.0105
_refine_ls_R_factor_gt 0.0104
_refine_ls_shift/su_max 0.000
_refine_ls_shift/su_mean 0.000
_refine_ls_structure_factor_coef Fsqd
_refine_ls_weighting_details 'calc w=1/[\s^2^(Fo^2^)+(0.0138P)^2^+0.0000P] where P=(Fo^2^+2Fc^2^)/3'
_refine_ls_weighting_scheme calc
_refine_ls_wR_factor_gt 0.0247
_refine_ls_wR_factor_ref 0.0247
_reflns_number_gt 166
_reflns_number_total 168
_reflns_threshold_expression >2sigma(I)
_cod_data_source_file cm5b03890_si_002.cif
_cod_data_source_block 2
_cod_depositor_comments
;
The following automatic conversions were performed:

data item '_exptl_absorpt_correction_type' value 'Multi-scan' was
changed to 'multi-scan' in accordance with the
/home/saulius/struct/COD-crude-data/automatic-downloads/DataCite-retrospective/ACS/depositions/lib/dictionaries/cif_core.dic
dictionary named 'cif_core.dic' version 2.4.2 last updated on
2011-04-26.

Automatic conversion script
Id: cif_fix_values 6909 2019-04-08 15:41:33Z antanas 
;
_cod_original_sg_symbol_H-M P-6c2
_cod_original_formula_sum 'C Cd F K  O3'
_cod_database_code 4003213

loop_
_symmetry_equiv_pos_as_xyz
'x, y, z'
'-x+y, -x, -z+1/2'
'-y, x-y, z'
'x, y, -z+1/2'
'-x+y, -x, z'
'-y, x-y, -z+1/2'
'-y, -x, -z'
'-x+y, y, z+1/2'
'x, x-y, -z'
'-y, -x, z+1/2'
'-x+y, y, -z'
'x, x-y, z+1/2'

loop_
_atom_site_label
_atom_site_type_symbol
_atom_site_fract_x
_atom_site_fract_y
_atom_site_fract_z
_atom_site_U_iso_or_equiv
_atom_site_adp_type
_atom_site_occupancy
_atom_site_symmetry_multiplicity
_atom_site_calc_flag
_atom_site_refinement_flags
Cd1 Cd 0.0000 0.0000 -0.7500 0.01165(12) Uani 1 6 d S
F1 F 0.0000 0.0000 -0.5000 0.0347(9) Uani 1 6 d S
O1 O 0.4062(4) -0.0547(5) -0.7500 0.0206(4) Uani 1 2 d S
C1 C 0.3333 -0.3333 -0.7500 0.0104(12) Uani 1 6 d S
K1 K -0.3333 -0.6667 -0.5000 0.0187(3) Uani 1 6 d S

loop_
_atom_site_aniso_label
_atom_site_aniso_U_11
_atom_site_aniso_U_22
_atom_site_aniso_U_33
_atom_site_aniso_U_23
_atom_site_aniso_U_13
_atom_site_aniso_U_12
Cd1 0.01310(14) 0.01310(14) 0.00873(16) 0.000 0.000 0.00655(7)
F1 0.0461(15) 0.0461(15) 0.0120(16) 0.000 0.000 0.0230(8)
O1 0.0200(9) 0.0141(13) 0.0302(8) 0.000 0.000 0.0105(11)
C1 0.0094(19) 0.0094(19) 0.012(3) 0.000 0.000 0.0047(9)
K1 0.0209(4) 0.0209(4) 0.0141(6) 0.000 0.000 0.0105(2)

loop_
_atom_type_symbol
_atom_type_description
_atom_type_scat_dispersion_real
_atom_type_scat_dispersion_imag
_atom_type_scat_source
C C 0.0033 0.0016 'International Tables Vol C Tables 4.2.6.8 and 6.1.1.4'
Cd Cd -0.8075 1.2024 'International Tables Vol C Tables 4.2.6.8 and 6.1.1.4'
F F 0.0171 0.0103 'International Tables Vol C Tables 4.2.6.8 and 6.1.1.4'
K K 0.2009 0.2494 'International Tables Vol C Tables 4.2.6.8 and 6.1.1.4'
O O 0.0106 0.0060 'International Tables Vol C Tables 4.2.6.8 and 6.1.1.4'

loop_
_geom_angle_atom_site_label_1
_geom_angle_atom_site_label_2
_geom_angle_atom_site_label_3
_geom_angle
_geom_angle_site_symmetry_1
_geom_angle_site_symmetry_3
F1 Cd1 F1 180.0 2_553 .
F1 Cd1 O1 90.000(1) 2_553 2_553
F1 Cd1 O1 90.000(1) . 2_553
F1 Cd1 O1 90.000(1) 2_553 3
F1 Cd1 O1 90.000(1) . 3
O1 Cd1 O1 120.0 2_553 3
F1 Cd1 O1 90.0 2_553 .
F1 Cd1 O1 90.0 . .
O1 Cd1 O1 120.000(1) 2_553 .
O1 Cd1 O1 120.000(1) 3 .
F1 Cd1 K1 53.279(14) 2_553 2_543
F1 Cd1 K1 126.721(14) . 2_543
O1 Cd1 K1 49.72(4) 2_553 2_543
O1 Cd1 K1 137.19(3) 3 2_543
O1 Cd1 K1 85.01(5) . 2_543
F1 Cd1 K1 126.721(14) 2_553 1_665
F1 Cd1 K1 53.279(14) . 1_665
O1 Cd1 K1 137.19(3) 2_553 1_665
O1 Cd1 K1 85.01(4) 3 1_665
O1 Cd1 K1 49.72(4) . 1_665
K1 Cd1 K1 132.747(9) 2_543 1_665
F1 Cd1 K1 126.721(14) 2_553 1_565
F1 Cd1 K1 53.279(14) . 1_565
O1 Cd1 K1 85.01(4) 2_553 1_565
O1 Cd1 K1 49.72(4) 3 1_565
O1 Cd1 K1 137.19(3) . 1_565
K1 Cd1 K1 132.747(9) 2_543 1_565
K1 Cd1 K1 87.92(2) 1_665 1_565
F1 Cd1 K1 53.279(14) 2_553 2_653
F1 Cd1 K1 126.721(14) . 2_653
O1 Cd1 K1 137.19(3) 2_553 2_653
O1 Cd1 K1 85.01(4) 3 2_653
O1 Cd1 K1 49.72(4) . 2_653
K1 Cd1 K1 87.92(2) 2_543 2_653
K1 Cd1 K1 73.44(3) 1_665 2_653
K1 Cd1 K1 132.747(9) 1_565 2_653
F1 Cd1 K1 53.279(14) 2_553 2_553
F1 Cd1 K1 126.721(14) . 2_553
O1 Cd1 K1 85.01(4) 2_553 2_553
O1 Cd1 K1 49.72(4) 3 2_553
O1 Cd1 K1 137.19(3) . 2_553
K1 Cd1 K1 87.92(2) 2_543 2_553
K1 Cd1 K1 132.747(9) 1_665 2_553
K1 Cd1 K1 73.44(3) 1_565 2_553
K1 Cd1 K1 87.92(2) 2_653 2_553
F1 Cd1 K1 126.721(14) 2_553 .
F1 Cd1 K1 53.279(14) . .
O1 Cd1 K1 49.72(4) 2_553 .
O1 Cd1 K1 137.19(3) 3 .
O1 Cd1 K1 85.01(5) . .
K1 Cd1 K1 73.44(3) 2_543 .
K1 Cd1 K1 87.92(2) 1_665 .
K1 Cd1 K1 87.92(2) 1_565 .
K1 Cd1 K1 132.747(9) 2_653 .
K1 Cd1 K1 132.747(9) 2_553 .
Cd1 F1 Cd1 180.0 7_554 .
Cd1 F1 K1 90.0 7_554 1_565
Cd1 F1 K1 90.0 . 1_565
Cd1 F1 K1 90.0 7_554 1_665
Cd1 F1 K1 90.0 . 1_665
K1 F1 K1 120.0 1_565 1_665
Cd1 F1 K1 90.0 7_554 .
Cd1 F1 K1 90.0 . .
K1 F1 K1 120.0 1_565 .
K1 F1 K1 120.0 1_665 .
C1 O1 Cd1 111.62(11) . .
C1 O1 K1 123.83(5) . 1_665
Cd1 O1 K1 93.08(6) . 1_665
C1 O1 K1 123.83(5) . 2_653
Cd1 O1 K1 93.08(6) . 2_653
K1 O1 K1 103.01(7) 1_665 2_653
O1 C1 O1 120.000(1) . 3_545
O1 C1 O1 120.000(2) . 2_653
O1 C1 O1 120.000(2) 3_545 2_653
O1 K1 O1 156.83(8) 7_554 1_445
O1 K1 O1 65.24(6) 7_554 8_545
O1 K1 O1 104.73(8) 1_445 8_545
O1 K1 O1 104.73(8) 7_554 3_545
O1 K1 O1 65.24(6) 1_445 3_545
O1 K1 O1 131.61(7) 8_545 3_545
O1 K1 O1 131.61(7) 7_554 2_553
O1 K1 O1 65.24(6) 1_445 2_553
O1 K1 O1 156.83(8) 8_545 2_553
O1 K1 O1 65.24(6) 3_545 2_553
O1 K1 O1 65.24(6) 7_554 9_444
O1 K1 O1 131.61(7) 1_445 9_444
O1 K1 O1 65.24(6) 8_545 9_444
O1 K1 O1 156.83(8) 3_545 9_444
O1 K1 O1 104.73(8) 2_553 9_444
O1 K1 F1 78.42(4) 7_554 1_545
O1 K1 F1 78.42(4) 1_445 1_545
O1 K1 F1 65.81(4) 8_545 1_545
O1 K1 F1 65.81(4) 3_545 1_545
O1 K1 F1 127.64(4) 2_553 1_545
O1 K1 F1 127.64(4) 9_444 1_545
O1 K1 F1 65.81(4) 7_554 .
O1 K1 F1 127.64(4) 1_445 .
O1 K1 F1 127.64(4) 8_545 .
O1 K1 F1 78.42(4) 3_545 .
O1 K1 F1 65.81(4) 2_553 .
O1 K1 F1 78.42(4) 9_444 .
F1 K1 F1 120.0 1_545 .
O1 K1 F1 127.64(4) 7_554 1_445
O1 K1 F1 65.81(4) 1_445 1_445
O1 K1 F1 78.42(4) 8_545 1_445
O1 K1 F1 127.64(4) 3_545 1_445
O1 K1 F1 78.42(4) 2_553 1_445
O1 K1 F1 65.81(4) 9_444 1_445
F1 K1 F1 120.0 1_545 1_445
F1 K1 F1 120.0 . 1_445

loop_
_geom_bond_atom_site_label_1
_geom_bond_atom_site_label_2
_geom_bond_distance
_geom_bond_site_symmetry_2
Cd1 F1 2.2115(10) 2_553
Cd1 F1 2.2115(10) .
Cd1 O1 2.240(2) 2_553
Cd1 O1 2.240(2) 3
Cd1 O1 2.240(2) .
F1 Cd1 2.2115(10) 7_554
F1 K1 2.9646(7) 1_565
F1 K1 2.9646(8) 1_665
F1 K1 2.9646(8) .
O1 C1 1.285(2) .
O1 K1 2.8257(16) 1_665
O1 K1 2.8257(16) 2_653
C1 O1 1.285(2) 3_545
C1 O1 1.285(2) 2_653
K1 O1 2.8257(16) 7_554
K1 O1 2.8257(16) 1_445
K1 O1 2.8257(16) 8_545
K1 O1 2.8257(16) 3_545
K1 O1 2.8257(16) 2_553
K1 O1 2.8257(16) 9_444
K1 F1 2.9646(8) 1_545
K1 F1 2.9646(8) 1_445
